data_1576729
loop_
_publ_author_name
'Kunhiraman, Anusree A.'
'Patra, Koushik'
'Kumar Choutipalli, Venkata Surya'
'Godara, Manjeet'
'Shuford, Kevin L.'
'Baidya, Mahiuddin'

_publ_section_title
;
 Unlocking radical reactivity of cyclic diaryl
 &#x3bb;<sup>3</sup>-chloranes through NHC-catalyzed three-component
 coupling.
;
_journal_issue 8
_journal_name_full 'Chemical science'
_journal_page_first 4277
_journal_page_last 4284
_journal_paper_doi 10.1039/d5sc09326k
_journal_volume 17
_journal_year 2026
_chemical_formula_sum 'C28 H20 Br Cl O'
_chemical_formula_weight 487.80
_space_group_crystal_system triclinic
_space_group_IT_number 2
_space_group_name_Hall '-P 1'
_space_group_name_H-M_alt 'P -1'
_atom_sites_solution_hydrogens geom
_audit_block_doi 10.5517/ccdc.csd.cc2n1g6d
_audit_creation_method SHELXL-2019/3
_audit_update_record
;
2025-04-16 deposited with the CCDC.	2025-12-29 downloaded from the CCDC.
;
_cell_angle_alpha 81.365(3)
_cell_angle_beta 84.820(4)
_cell_angle_gamma 86.723(3)
_cell_formula_units_Z 2
_cell_length_a 9.8017(10)
_cell_length_b 10.1659(9)
_cell_length_c 11.4676(12)
_cell_measurement_reflns_used 9931
_cell_measurement_temperature 298(2)
_cell_measurement_theta_max 25.01
_cell_measurement_theta_min 2.87
_cell_volume 1124.00(19)
_computing_cell_refinement 'APEX4/SAINT (Bruker, 2021)'
_computing_data_collection 'APEX4 (Bruker, 2021)'
_computing_data_reduction 'SAINT/XPREP (Bruker, 2021)'
_computing_structure_refinement 'SHELXL-2019/2 (Sheldrick, 2019), WinGX'
_computing_structure_solution 'SHELXT 2018/2 (Sheldrick, 2018)'
_diffrn_ambient_temperature 298(2)
_diffrn_measured_fraction_theta_full 0.996
_diffrn_measured_fraction_theta_max 0.996
_diffrn_measurement_device_type 'Bruker D8 Venture Diffractometer'
_diffrn_measurement_method '\f and \w scans'
_diffrn_radiation_type MoK\a
_diffrn_radiation_wavelength 0.71073
_diffrn_reflns_av_R_equivalents 0.0814
_diffrn_reflns_av_unetI/netI 0.0361
_diffrn_reflns_Laue_measured_fraction_full 0.996
_diffrn_reflns_Laue_measured_fraction_max 0.996
_diffrn_reflns_limit_h_max 11
_diffrn_reflns_limit_h_min -11
_diffrn_reflns_limit_k_max 12
_diffrn_reflns_limit_k_min -12
_diffrn_reflns_limit_l_max 13
_diffrn_reflns_limit_l_min -13
_diffrn_reflns_number 50460
_diffrn_reflns_point_group_measured_fraction_full 0.996
_diffrn_reflns_point_group_measured_fraction_max 0.996
_diffrn_reflns_theta_full 25.038
_diffrn_reflns_theta_max 25.038
_diffrn_reflns_theta_min 2.510
_diffrn_source 'fine focus sealed tube'
_exptl_absorpt_coefficient_mu 1.965
_exptl_absorpt_correction_T_max 0.7452
_exptl_absorpt_correction_T_min 0.5656
_exptl_absorpt_correction_type multi-scan
_exptl_absorpt_process_details
;
 SADABS-2016/2 - Bruker AXS area detector 
 scaling and absorption correction
;
_exptl_crystal_colour colourless
_exptl_crystal_density_diffrn 1.441
_exptl_crystal_description block
_exptl_crystal_F_000 496
_exptl_crystal_size_max 0.176
_exptl_crystal_size_mid 0.162
_exptl_crystal_size_min 0.130
_refine_diff_density_max 0.292
_refine_diff_density_min -0.382
_refine_diff_density_rms 0.059
_refine_ls_extinction_method none
_refine_ls_goodness_of_fit_ref 1.097
_refine_ls_hydrogen_treatment constr
_refine_ls_matrix_type full
_refine_ls_number_parameters 320
_refine_ls_number_reflns 3966
_refine_ls_number_restraints 0
_refine_ls_restrained_S_all 1.097
_refine_ls_R_factor_all 0.0654
_refine_ls_R_factor_gt 0.0430
_refine_ls_shift/su_max 0.001
_refine_ls_shift/su_mean 0.000
_refine_ls_structure_factor_coef Fsqd
_refine_ls_weighting_details 'w=1/[\s^2^(Fo^2^)+(0.0407P)^2^+1.4068P] where P=(Fo^2^+2Fc^2^)/3'
_refine_ls_weighting_scheme calc
_refine_ls_wR_factor_gt 0.1071
_refine_ls_wR_factor_ref 0.1198
_reflns_Friedel_coverage 0.000
_reflns_number_gt 2994
_reflns_number_total 3966
_reflns_threshold_expression 'I > 2\s(I)'
_cod_data_source_file d5sc09326k3.cif
_cod_data_source_block shelx_CCDC1
_cod_database_code 1576729
_shelx_shelxl_version_number 2019/3
_shelx_space_group_comment
;
The symmetry employed for this shelxl refinement is uniquely defined
by the following loop, which should always be used as a source of
symmetry information in preference to the above space-group names.
They are only intended as comments.
;
_shelx_estimated_absorpt_t_min 0.724
_shelx_estimated_absorpt_t_max 0.784

loop_
_space_group_symop_operation_xyz
'x, y, z'
'-x, -y, -z'

loop_
_atom_site_label
_atom_site_type_symbol
_atom_site_fract_x
_atom_site_fract_y
_atom_site_fract_z
_atom_site_U_iso_or_equiv
_atom_site_adp_type
_atom_site_occupancy
_atom_site_site_symmetry_order
_atom_site_calc_flag
_atom_site_refinement_flags_posn
_atom_site_refinement_flags_adp
_atom_site_refinement_flags_occupancy
_atom_site_disorder_assembly
_atom_site_disorder_group
C1 C 0.9355(4) 0.8033(3) 0.3289(3) 0.0441(8) Uani 1 1 d . . . . .
C2 C 0.7997(4) 0.7752(4) 0.3297(4) 0.0539(10) Uani 1 1 d . . . . .
H2 H 0.732621 0.843766 0.322842 0.065 Uiso 1 1 calc R U . . .
C3 C 0.7643(3) 0.6443(3) 0.3407(4) 0.0502(10) Uani 1 1 d . . . . .
H3 H 0.672604 0.625023 0.341292 0.060 Uiso 1 1 calc R U . . .
C4 C 0.8637(3) 0.5402(3) 0.3511(3) 0.0399(8) Uani 1 1 d . . . . .
C5 C 0.9996(3) 0.5716(3) 0.3489(3) 0.0463(9) Uani 1 1 d . . . . .
H5 H 1.067451 0.503750 0.354572 0.056 Uiso 1 1 calc R U . . .
C6 C 1.0356(4) 0.7023(4) 0.3384(4) 0.0505(9) Uani 1 1 d . . . . .
H6 H 1.127150 0.722220 0.337834 0.061 Uiso 1 1 calc R U . . .
C7 C 0.8317(3) 0.3963(3) 0.3620(3) 0.0424(8) Uani 1 1 d . . . . .
C8 C 0.6826(3) 0.3561(3) 0.3903(3) 0.0369(8) Uani 1 1 d . . . . .
H8 H 0.620456 0.424425 0.351370 0.044 Uiso 1 1 calc R U . . .
C9 C 0.6480(3) 0.3372(3) 0.5237(3) 0.0378(8) Uani 1 1 d . . . . .
C10 C 0.6341(3) 0.4332(4) 0.5991(3) 0.0434(9) Uani 1 1 d . . . . .
H10 H 0.643769 0.522892 0.569781 0.052 Uiso 1 1 calc R U . . .
C11 C 0.6056(4) 0.3916(5) 0.7191(4) 0.0560(11) Uani 1 1 d . . . . .
H11 H 0.596252 0.454478 0.770722 0.067 Uiso 1 1 calc R U . . .
C12 C 0.5909(4) 0.2591(5) 0.7635(4) 0.0577(11) Uani 1 1 d . . . . .
H12 H 0.571028 0.233554 0.844354 0.069 Uiso 1 1 calc R U . . .
C13 C 0.6056(4) 0.1634(4) 0.6879(3) 0.0516(10) Uani 1 1 d . . . . .
H13 H 0.595314 0.073898 0.717454 0.062 Uiso 1 1 calc R U . . .
C14 C 0.6357(3) 0.2033(3) 0.5679(3) 0.0389(8) Uani 1 1 d . . . . .
C15 C 0.6631(4) 0.1178(3) 0.4705(3) 0.0433(8) Uani 1 1 d . . . . .
H15A H 0.593322 0.052772 0.475585 0.052 Uiso 1 1 calc R U . . .
H15B H 0.752203 0.071435 0.474893 0.052 Uiso 1 1 calc R U . . .
C16 C 0.6586(3) 0.2180(3) 0.3548(3) 0.0391(8) Uani 1 1 d . . . . .
H16 H 0.733706 0.195120 0.297939 0.047 Uiso 1 1 calc R U . . .
C17 C 0.5232(3) 0.2224(3) 0.2983(3) 0.0410(8) Uani 1 1 d . . . . .
C18 C 0.5209(4) 0.2351(5) 0.1755(4) 0.0629(11) Uani 1 1 d . . . . .
C19 C 0.3948(5) 0.2427(6) 0.1274(5) 0.0859(16) Uani 1 1 d . . . . .
H19 H 0.392627 0.250585 0.045699 0.103 Uiso 1 1 calc R U . . .
C20 C 0.2727(5) 0.2387(5) 0.1981(5) 0.0757(14) Uani 1 1 d . . . . .
H20 H 0.189693 0.243789 0.163896 0.091 Uiso 1 1 calc R U . . .
C21 C 0.2741(4) 0.2274(4) 0.3175(5) 0.0603(11) Uani 1 1 d . . . . .
H21 H 0.192225 0.225658 0.365394 0.072 Uiso 1 1 calc R U . . .
C22 C 0.3982(4) 0.2184(3) 0.3674(4) 0.0490(9) Uani 1 1 d . . . . .
H22 H 0.398477 0.209439 0.449274 0.059 Uiso 1 1 calc R U . . .
C23 C 0.6552(6) 0.2732(8) 0.0943(6) 0.060(2) Uani 0.592(5) 1 d G . P A 1
C24 C 0.7328(7) 0.1673(7) 0.0549(6) 0.071(2) Uani 0.592(5) 1 d G . P A 1
C25 C 0.8572(8) 0.1897(9) -0.0116(7) 0.093(5) Uani 0.592(5) 1 d G . P A 1
H25 H 0.909054 0.118867 -0.037980 0.111 Uiso 0.592(5) 1 calc R U P A 1
C26 C 0.9040(7) 0.3181(11) -0.0387(7) 0.105(4) Uani 0.592(5) 1 d G . P A 1
H26 H 0.987255 0.333166 -0.083198 0.126 Uiso 0.592(5) 1 calc R U P A 1
C27 C 0.8265(9) 0.4241(8) 0.0007(8) 0.122(4) Uani 0.592(5) 1 d G . P A 1
H27 H 0.857813 0.509970 -0.017445 0.146 Uiso 0.592(5) 1 calc R U P A 1
C28 C 0.7021(9) 0.4016(7) 0.0672(8) 0.092(5) Uani 0.592(5) 1 d G . P A 1
H28 H 0.650170 0.472477 0.093527 0.111 Uiso 0.592(5) 1 calc R U P A 1
Cl1 Cl 0.6780(5) 0.0107(4) 0.0832(4) 0.1069(14) Uani 0.592(5) 1 d . . P A 1
C23' C 0.6457(8) 0.1970(10) 0.1003(8) 0.055(3) Uani 0.408(5) 1 d G . P A 2
C24' C 0.7345(11) 0.2987(8) 0.0590(8) 0.073(4) Uani 0.408(5) 1 d G . P A 2
C25' C 0.8538(11) 0.2733(12) -0.0107(11) 0.088(6) Uani 0.408(5) 1 d G . P A 2
H25' H 0.913165 0.341305 -0.038270 0.106 Uiso 0.408(5) 1 calc R U P A 2
C26' C 0.8843(10) 0.1461(14) -0.0391(10) 0.107(8) Uani 0.408(5) 1 d G . P A 2
H26' H 0.964088 0.129055 -0.085773 0.128 Uiso 0.408(5) 1 calc R U P A 2
C27' C 0.7955(12) 0.0444(10) 0.0021(10) 0.092(4) Uani 0.408(5) 1 d G . P A 2
H27' H 0.815889 -0.040716 -0.016930 0.110 Uiso 0.408(5) 1 calc R U P A 2
C28' C 0.6762(11) 0.0698(9) 0.0718(10) 0.082(6) Uani 0.408(5) 1 d G . P A 2
H28' H 0.616766 0.001762 0.099418 0.099 Uiso 0.408(5) 1 calc R U P A 2
Cl1' Cl 0.6911(7) 0.4576(5) 0.0880(5) 0.0956(18) Uani 0.408(5) 1 d . . P A 2
O1 O 0.9230(3) 0.3123(3) 0.3525(3) 0.0659(8) Uani 1 1 d . . . . .
Br1 Br 0.98694(4) 0.98182(4) 0.31348(5) 0.06793(19) Uani 1 1 d . . . . .

loop_
_atom_site_aniso_label
_atom_site_aniso_U_11
_atom_site_aniso_U_22
_atom_site_aniso_U_33
_atom_site_aniso_U_23
_atom_site_aniso_U_13
_atom_site_aniso_U_12
C1 0.0384(19) 0.0430(19) 0.050(2) -0.0062(16) 0.0035(16) -0.0078(15)
C2 0.0329(19) 0.044(2) 0.082(3) -0.0048(19) 0.0020(19) -0.0002(15)
C3 0.0248(17) 0.0416(19) 0.082(3) -0.0013(18) -0.0021(17) -0.0048(14)
C4 0.0266(17) 0.0431(19) 0.048(2) -0.0025(15) 0.0004(15) -0.0037(14)
C5 0.0296(18) 0.0423(19) 0.065(3) -0.0018(17) -0.0044(17) -0.0009(14)
C6 0.0273(18) 0.054(2) 0.071(3) -0.0034(19) -0.0075(17) -0.0114(16)
C7 0.0293(18) 0.0400(18) 0.056(2) -0.0019(16) -0.0009(16) -0.0020(14)
C8 0.0253(16) 0.0321(16) 0.052(2) -0.0030(15) -0.0032(15) -0.0016(12)
C9 0.0234(16) 0.0438(18) 0.047(2) -0.0073(15) -0.0049(14) -0.0010(13)
C10 0.0288(17) 0.047(2) 0.057(3) -0.0168(17) -0.0059(16) 0.0014(14)
C11 0.034(2) 0.080(3) 0.060(3) -0.029(2) -0.0101(18) 0.0108(19)
C12 0.038(2) 0.088(3) 0.045(2) -0.008(2) -0.0003(17) 0.001(2)
C13 0.040(2) 0.057(2) 0.054(3) 0.0015(19) -0.0032(18) -0.0032(17)
C14 0.0268(17) 0.0404(18) 0.049(2) -0.0050(15) -0.0033(15) -0.0033(13)
C15 0.0394(19) 0.0348(17) 0.054(2) -0.0028(15) -0.0032(17) -0.0009(14)
C16 0.0322(17) 0.0369(17) 0.048(2) -0.0080(15) 0.0012(15) -0.0042(13)
C17 0.0382(19) 0.0353(17) 0.051(2) -0.0101(15) -0.0058(16) -0.0030(14)
C18 0.048(2) 0.088(3) 0.056(3) -0.018(2) -0.009(2) 0.000(2)
C19 0.069(3) 0.130(5) 0.066(3) -0.026(3) -0.029(3) 0.002(3)
C20 0.045(3) 0.083(3) 0.105(4) -0.017(3) -0.029(3) -0.007(2)
C21 0.038(2) 0.054(2) 0.091(4) -0.013(2) -0.004(2) -0.0052(17)
C22 0.038(2) 0.043(2) 0.067(3) -0.0107(17) -0.0022(18) -0.0057(15)
C23 0.072(6) 0.065(6) 0.044(5) -0.004(5) -0.012(4) -0.011(6)
C24 0.062(6) 0.109(8) 0.044(5) -0.014(5) -0.011(4) 0.005(5)
C25 0.089(9) 0.144(13) 0.040(7) -0.007(8) 0.005(6) 0.010(9)
C26 0.077(8) 0.168(13) 0.061(7) -0.001(8) 0.027(6) -0.019(8)
C27 0.119(10) 0.142(11) 0.096(8) 0.012(7) 0.015(7) -0.057(8)
C28 0.080(8) 0.094(11) 0.097(10) -0.002(9) 0.008(6) -0.019(9)
Cl1 0.114(3) 0.087(3) 0.122(3) -0.0339(19) -0.0004(19) 0.0133(18)
C23' 0.060(8) 0.074(9) 0.030(6) 0.000(7) -0.012(5) -0.005(8)
C24' 0.068(9) 0.095(12) 0.053(8) 0.004(8) 0.003(7) -0.030(8)
C25' 0.074(12) 0.133(17) 0.049(10) 0.008(10) 0.024(8) -0.032(11)
C26' 0.089(12) 0.18(2) 0.053(10) -0.046(11) 0.014(8) 0.019(13)
C27' 0.092(11) 0.107(11) 0.075(9) -0.022(8) 0.002(8) 0.017(9)
C28' 0.102(13) 0.075(15) 0.070(10) -0.019(10) 0.002(8) -0.006(11)
Cl1' 0.122(4) 0.075(3) 0.085(3) -0.003(2) 0.019(2) -0.035(2)
O1 0.0303(14) 0.0423(14) 0.123(3) -0.0116(15) 0.0021(15) 0.0023(11)
Br1 0.0553(3) 0.0441(2) 0.1050(4) -0.0146(2) 0.0042(2) -0.01525(17)

loop_
_atom_type_symbol
_atom_type_description
_atom_type_scat_dispersion_real
_atom_type_scat_dispersion_imag
_atom_type_scat_source
C C 0.0033 0.0016 'International Tables Vol C Tables 4.2.6.8 and 6.1.1.4'
H H 0.0000 0.0000 'International Tables Vol C Tables 4.2.6.8 and 6.1.1.4'
O O 0.0106 0.0060 'International Tables Vol C Tables 4.2.6.8 and 6.1.1.4'
Br Br -0.2901 2.4595 'International Tables Vol C Tables 4.2.6.8 and 6.1.1.4'
Cl Cl 0.1484 0.1585 'International Tables Vol C Tables 4.2.6.8 and 6.1.1.4'

loop_
_citation_id
_citation_doi
_citation_year
1 10.26434/chemrxiv-2025-nqq2t 2025

loop_
_geom_angle_atom_site_label_1
_geom_angle_atom_site_label_2
_geom_angle_atom_site_label_3
_geom_angle
_geom_angle_site_symmetry_1
_geom_angle_site_symmetry_3
_geom_angle_publ_flag
C2 C1 C6 120.7(3) . . ?
C2 C1 Br1 120.1(3) . . ?
C6 C1 Br1 119.1(3) . . ?
C1 C2 C3 119.3(3) . . ?
C1 C2 H2 120.4 . . ?
C3 C2 H2 120.4 . . ?
C2 C3 C4 121.1(3) . . ?
C2 C3 H3 119.4 . . ?
C4 C3 H3 119.4 . . ?
C5 C4 C3 118.3(3) . . ?
C5 C4 C7 118.1(3) . . ?
C3 C4 C7 123.6(3) . . ?
C6 C5 C4 120.9(3) . . ?
C6 C5 H5 119.6 . . ?
C4 C5 H5 119.6 . . ?
C1 C6 C5 119.7(3) . . ?
C1 C6 H6 120.1 . . ?
C5 C6 H6 120.1 . . ?
O1 C7 C4 120.4(3) . . ?
O1 C7 C8 120.3(3) . . ?
C4 C7 C8 119.2(3) . . ?
C9 C8 C7 109.6(3) . . ?
C9 C8 C16 104.0(3) . . ?
C7 C8 C16 112.5(3) . . ?
C9 C8 H8 110.2 . . ?
C7 C8 H8 110.2 . . ?
C16 C8 H8 110.2 . . ?
C14 C9 C10 120.8(3) . . ?
C14 C9 C8 110.7(3) . . ?
C10 C9 C8 128.5(3) . . ?
C11 C10 C9 118.2(4) . . ?
C11 C10 H10 120.9 . . ?
C9 C10 H10 120.9 . . ?
C12 C11 C10 121.4(4) . . ?
C12 C11 H11 119.3 . . ?
C10 C11 H11 119.3 . . ?
C11 C12 C13 120.2(4) . . ?
C11 C12 H12 119.9 . . ?
C13 C12 H12 119.9 . . ?
C14 C13 C12 119.1(4) . . ?
C14 C13 H13 120.5 . . ?
C12 C13 H13 120.5 . . ?
C13 C14 C9 120.3(3) . . ?
C13 C14 C15 128.5(3) . . ?
C9 C14 C15 111.1(3) . . ?
C14 C15 C16 104.3(3) . . ?
C14 C15 H15A 110.9 . . ?
C16 C15 H15A 110.9 . . ?
C14 C15 H15B 110.9 . . ?
C16 C15 H15B 110.9 . . ?
H15A C15 H15B 108.9 . . ?
C17 C16 C15 113.4(3) . . ?
C17 C16 C8 110.1(3) . . ?
C15 C16 C8 105.5(3) . . ?
C17 C16 H16 109.2 . . ?
C15 C16 H16 109.2 . . ?
C8 C16 H16 109.2 . . ?
C22 C17 C18 118.2(3) . . ?
C22 C17 C16 121.0(3) . . ?
C18 C17 C16 120.7(3) . . ?
C19 C18 C17 118.8(4) . . ?
C19 C18 C23' 117.9(5) . . ?
C17 C18 C23' 120.3(5) . . ?
C19 C18 C23 120.4(5) . . ?
C17 C18 C23 119.3(4) . . ?
C20 C19 C18 121.6(5) . . ?
C20 C19 H19 119.2 . . ?
C18 C19 H19 119.2 . . ?
C21 C20 C19 119.9(4) . . ?
C21 C20 H20 120.0 . . ?
C19 C20 H20 120.0 . . ?
C20 C21 C22 119.5(4) . . ?
C20 C21 H21 120.3 . . ?
C22 C21 H21 120.3 . . ?
C21 C22 C17 121.9(4) . . ?
C21 C22 H22 119.0 . . ?
C17 C22 H22 119.0 . . ?
C24 C23 C28 120.0 . . ?
C24 C23 C18 115.7(5) . . ?
C28 C23 C18 124.2(5) . . ?
C25 C24 C23 120.0 . . ?
C25 C24 Cl1 118.5(5) . . ?
C23 C24 Cl1 121.5(5) . . ?
C24 C25 C26 120.0 . . ?
C24 C25 H25 120.0 . . ?
C26 C25 H25 120.0 . . ?
C27 C26 C25 120.0 . . ?
C27 C26 H26 120.0 . . ?
C25 C26 H26 120.0 . . ?
C28 C27 C26 120.0 . . ?
C28 C27 H27 120.0 . . ?
C26 C27 H27 120.0 . . ?
C27 C28 C23 120.0 . . ?
C27 C28 H28 120.0 . . ?
C23 C28 H28 120.0 . . ?
C24' C23' C28' 120.0 . . ?
C24' C23' C18 115.5(7) . . ?
C28' C23' C18 124.5(7) . . ?
C25' C24' C23' 120.0 . . ?
C25' C24' Cl1' 120.3(7) . . ?
C23' C24' Cl1' 119.6(7) . . ?
C24' C25' C26' 120.0 . . ?
C24' C25' H25' 120.0 . . ?
C26' C25' H25' 120.0 . . ?
C27' C26' C25' 120.0 . . ?
C27' C26' H26' 120.0 . . ?
C25' C26' H26' 120.0 . . ?
C26' C27' C28' 120.0 . . ?
C26' C27' H27' 120.0 . . ?
C28' C27' H27' 120.0 . . ?
C27' C28' C23' 120.0 . . ?
C27' C28' H28' 120.0 . . ?
C23' C28' H28' 120.0 . . ?

loop_
_geom_bond_atom_site_label_1
_geom_bond_atom_site_label_2
_geom_bond_distance
_geom_bond_site_symmetry_2
_geom_bond_publ_flag
C1 C2 1.375(5) . ?
C1 C6 1.379(5) . ?
C1 Br1 1.890(3) . ?
C2 C3 1.380(5) . ?
C2 H2 0.9300 . ?
C3 C4 1.396(5) . ?
C3 H3 0.9300 . ?
C4 C5 1.385(5) . ?
C4 C7 1.498(5) . ?
C5 C6 1.379(5) . ?
C5 H5 0.9300 . ?
C6 H6 0.9300 . ?
C7 O1 1.211(4) . ?
C7 C8 1.533(4) . ?
C8 C9 1.522(5) . ?
C8 C16 1.555(4) . ?
C8 H8 0.9800 . ?
C9 C14 1.388(5) . ?
C9 C10 1.392(5) . ?
C10 C11 1.385(6) . ?
C10 H10 0.9300 . ?
C11 C12 1.378(6) . ?
C11 H11 0.9300 . ?
C12 C13 1.391(6) . ?
C12 H12 0.9300 . ?
C13 C14 1.385(5) . ?
C13 H13 0.9300 . ?
C14 C15 1.512(5) . ?
C15 C16 1.549(5) . ?
C15 H15A 0.9700 . ?
C15 H15B 0.9700 . ?
C16 C17 1.524(5) . ?
C16 H16 0.9800 . ?
C17 C22 1.397(5) . ?
C17 C18 1.397(6) . ?
C18 C19 1.392(6) . ?
C18 C23' 1.499(8) . ?
C18 C23 1.575(7) . ?
C19 C20 1.383(7) . ?
C19 H19 0.9300 . ?
C20 C21 1.358(7) . ?
C20 H20 0.9300 . ?
C21 C22 1.383(5) . ?
C21 H21 0.9300 . ?
C22 H22 0.9300 . ?
C23 C24 1.3900 . ?
C23 C28 1.3900 . ?
C24 C25 1.3900 . ?
C24 Cl1 1.684(7) . ?
C25 C26 1.3900 . ?
C25 H25 0.9300 . ?
C26 C27 1.3900 . ?
C26 H26 0.9300 . ?
C27 C28 1.3900 . ?
C27 H27 0.9300 . ?
C28 H28 0.9300 . ?
C23' C24' 1.3900 . ?
C23' C28' 1.3900 . ?
C24' C25' 1.3900 . ?
C24' Cl1' 1.719(9) . ?
C25' C26' 1.3900 . ?
C25' H25' 0.9300 . ?
C26' C27' 1.3900 . ?
C26' H26' 0.9300 . ?
C27' C28' 1.3900 . ?
C27' H27' 0.9300 . ?
C28' H28' 0.9300 . ?

loop_
_geom_torsion_atom_site_label_1
_geom_torsion_atom_site_label_2
_geom_torsion_atom_site_label_3
_geom_torsion_atom_site_label_4
_geom_torsion
_geom_torsion_site_symmetry_1
_geom_torsion_site_symmetry_2
_geom_torsion_site_symmetry_3
_geom_torsion_site_symmetry_4
_geom_torsion_publ_flag
C6 C1 C2 C3 0.3(6) . . . . ?
Br1 C1 C2 C3 179.9(3) . . . . ?
C1 C2 C3 C4 0.0(6) . . . . ?
C2 C3 C4 C5 -0.6(6) . . . . ?
C2 C3 C4 C7 -179.3(4) . . . . ?
C3 C4 C5 C6 0.9(6) . . . . ?
C7 C4 C5 C6 179.6(4) . . . . ?
C2 C1 C6 C5 0.0(6) . . . . ?
Br1 C1 C6 C5 -179.6(3) . . . . ?
C4 C5 C6 C1 -0.6(6) . . . . ?
C5 C4 C7 O1 -10.0(6) . . . . ?
C3 C4 C7 O1 168.7(4) . . . . ?
C5 C4 C7 C8 167.4(3) . . . . ?
C3 C4 C7 C8 -13.9(5) . . . . ?
O1 C7 C8 C9 92.0(4) . . . . ?
C4 C7 C8 C9 -85.4(4) . . . . ?
O1 C7 C8 C16 -23.2(5) . . . . ?
C4 C7 C8 C16 159.4(3) . . . . ?
C7 C8 C9 C14 -108.5(3) . . . . ?
C16 C8 C9 C14 12.0(3) . . . . ?
C7 C8 C9 C10 68.9(4) . . . . ?
C16 C8 C9 C10 -170.6(3) . . . . ?
C14 C9 C10 C11 -1.0(5) . . . . ?
C8 C9 C10 C11 -178.2(3) . . . . ?
C9 C10 C11 C12 -0.1(5) . . . . ?
C10 C11 C12 C13 0.5(6) . . . . ?
C11 C12 C13 C14 0.3(6) . . . . ?
C12 C13 C14 C9 -1.4(5) . . . . ?
C12 C13 C14 C15 176.6(3) . . . . ?
C10 C9 C14 C13 1.8(5) . . . . ?
C8 C9 C14 C13 179.5(3) . . . . ?
C10 C9 C14 C15 -176.6(3) . . . . ?
C8 C9 C14 C15 1.1(4) . . . . ?
C13 C14 C15 C16 168.1(3) . . . . ?
C9 C14 C15 C16 -13.7(4) . . . . ?
C14 C15 C16 C17 -100.2(3) . . . . ?
C14 C15 C16 C8 20.4(3) . . . . ?
C9 C8 C16 C17 103.0(3) . . . . ?
C7 C8 C16 C17 -138.5(3) . . . . ?
C9 C8 C16 C15 -19.7(3) . . . . ?
C7 C8 C16 C15 98.7(3) . . . . ?
C15 C16 C17 C22 41.2(4) . . . . ?
C8 C16 C17 C22 -76.8(4) . . . . ?
C15 C16 C17 C18 -141.0(4) . . . . ?
C8 C16 C17 C18 101.0(4) . . . . ?
C22 C17 C18 C19 -0.3(6) . . . . ?
C16 C17 C18 C19 -178.1(4) . . . . ?
C22 C17 C18 C23' -160.4(6) . . . . ?
C16 C17 C18 C23' 21.7(7) . . . . ?
C22 C17 C18 C23 165.9(5) . . . . ?
C16 C17 C18 C23 -12.0(6) . . . . ?
C17 C18 C19 C20 0.4(8) . . . . ?
C23' C18 C19 C20 161.0(6) . . . . ?
C23 C18 C19 C20 -165.6(6) . . . . ?
C18 C19 C20 C21 0.1(8) . . . . ?
C19 C20 C21 C22 -0.7(7) . . . . ?
C20 C21 C22 C17 0.9(6) . . . . ?
C18 C17 C22 C21 -0.4(5) . . . . ?
C16 C17 C22 C21 177.5(3) . . . . ?
C19 C18 C23 C24 -96.6(6) . . . . ?
C17 C18 C23 C24 97.5(6) . . . . ?
C19 C18 C23 C28 87.3(6) . . . . ?
C17 C18 C23 C28 -78.6(6) . . . . ?
C28 C23 C24 C25 0.0 . . . . ?
C18 C23 C24 C25 -176.3(6) . . . . ?
C28 C23 C24 Cl1 -178.6(6) . . . . ?
C18 C23 C24 Cl1 5.1(8) . . . . ?
C23 C24 C25 C26 0.0 . . . . ?
Cl1 C24 C25 C26 178.7(6) . . . . ?
C24 C25 C26 C27 0.0 . . . . ?
C25 C26 C27 C28 0.0 . . . . ?
C26 C27 C28 C23 0.0 . . . . ?
C24 C23 C28 C27 0.0 . . . . ?
C18 C23 C28 C27 175.9(7) . . . . ?
C19 C18 C23' C24' 108.8(8) . . . . ?
C17 C18 C23' C24' -90.9(8) . . . . ?
C19 C18 C23' C28' -71.8(8) . . . . ?
C17 C18 C23' C28' 88.5(7) . . . . ?
C28' C23' C24' C25' 0.0 . . . . ?
C18 C23' C24' C25' 179.5(8) . . . . ?
C28' C23' C24' Cl1' 176.5(8) . . . . ?
C18 C23' C24' Cl1' -4.0(11) . . . . ?
C23' C24' C25' C26' 0.0 . . . . ?
Cl1' C24' C25' C26' -176.4(8) . . . . ?
C24' C25' C26' C27' 0.0 . . . . ?
C25' C26' C27' C28' 0.0 . . . . ?
C26' C27' C28' C23' 0.0 . . . . ?
C24' C23' C28' C27' 0.0 . . . . ?
C18 C23' C28' C27' -179.4(9) . . . . ?
